data_7204574
loop_
_publ_author_name
'Guo, Fang'
'Guo, Wen Sheng'
'Toda, Fumio'

_publ_section_title
;
 Supramolecular stereoisomer -- the conformational isomer of
 1,1,6,6-tetraphenylhexa-2,4-diyne-1,6-diol in the different inclusion
 compounds
;
_journal_issue 8
_journal_name_full CrystEngComm
_journal_page_first 45
_journal_paper_doi 10.1039/b211416j
_journal_volume 5
_journal_year 2003
_chemical_formula_sum 'C25 H37.5 N O2'
_chemical_formula_weight 384.06
_chemical_name_systematic
; 
? 
;
_space_group_IT_number 14
_symmetry_space_group_name_Hall '-P 2ybc'
_symmetry_space_group_name_H-M 'P 1 21/c 1'
_atom_sites_solution_hydrogens geom
_atom_sites_solution_primary direct
_atom_sites_solution_secondary difmap
_audit_creation_method SHELXL-97
_cell_angle_alpha 90.00
_cell_angle_beta 105.954(17)
_cell_angle_gamma 90.00
_cell_formula_units_Z 4
_cell_length_a 13.220(3)
_cell_length_b 10.568(4)
_cell_length_c 15.517(4)
_cell_measurement_temperature 293(2)
_cell_volume 2084.4(11)
_computing_structure_refinement 'SHELXL-97 (Sheldrick, 1997)'
_computing_structure_solution 'SHELXS-97 (Sheldrick, 1990)'
_diffrn_ambient_temperature 293(2)
_diffrn_measured_fraction_theta_full 0.944
_diffrn_measured_fraction_theta_max 0.944
_diffrn_radiation_monochromator graphite
_diffrn_radiation_source 'fine-focus sealed tube'
_diffrn_radiation_type MoK\a
_diffrn_radiation_wavelength 0.71073
_diffrn_reflns_av_R_equivalents 0.0349
_diffrn_reflns_av_sigmaI/netI 0.0801
_diffrn_reflns_limit_h_max 14
_diffrn_reflns_limit_h_min -1
_diffrn_reflns_limit_k_max 11
_diffrn_reflns_limit_k_min -1
_diffrn_reflns_limit_l_max 16
_diffrn_reflns_limit_l_min -16
_diffrn_reflns_number 4403
_diffrn_reflns_theta_full 24.99
_diffrn_reflns_theta_max 24.99
_diffrn_reflns_theta_min 2.36
_exptl_absorpt_coefficient_mu 0.076
_exptl_crystal_density_diffrn 1.224
_exptl_crystal_density_method 'not measured'
_exptl_crystal_F_000 842
_refine_diff_density_max 0.152
_refine_diff_density_min -0.184
_refine_diff_density_rms 0.043
_refine_ls_extinction_method none
_refine_ls_goodness_of_fit_ref 1.028
_refine_ls_hydrogen_treatment mixed
_refine_ls_matrix_type full
_refine_ls_number_parameters 360
_refine_ls_number_reflns 3469
_refine_ls_number_restraints 0
_refine_ls_restrained_S_all 1.028
_refine_ls_R_factor_all 0.1314
_refine_ls_R_factor_gt 0.0589
_refine_ls_shift/su_max 0.023
_refine_ls_shift/su_mean 0.004
_refine_ls_structure_factor_coef Fsqd
_refine_ls_weighting_details 'calc w=1/[\s^2^(Fo^2^)+(0.0543P)^2^+0.0000P] where P=(Fo^2^+2Fc^2^)/3'
_refine_ls_weighting_scheme calc
_refine_ls_wR_factor_gt 0.1133
_refine_ls_wR_factor_ref 0.1407
_reflns_number_gt 1870
_reflns_number_total 3469
_reflns_threshold_expression >2sigma(I)
_cod_data_source_file b211416j.txt
_cod_data_source_block samp304
_cod_original_cell_volume 2084.3(10)
_cod_original_formula_sum 'C25 H37.50 N O2'
_cod_database_code 7204574

loop_
_symmetry_equiv_pos_as_xyz
'x, y, z'
'-x, y+1/2, -z+1/2'
'-x, -y, -z'
'x, -y-1/2, z-1/2'

loop_
_atom_site_label
_atom_site_type_symbol
_atom_site_fract_x
_atom_site_fract_y
_atom_site_fract_z
_atom_site_U_iso_or_equiv
_atom_site_adp_type
_atom_site_occupancy
_atom_site_symmetry_multiplicity
_atom_site_calc_flag
_atom_site_refinement_flags
_atom_site_disorder_assembly
_atom_site_disorder_group
O1 O 0.74778(16) 0.86360(19) 0.19251(12) 0.0492(6) Uani 1 1 d . . .
H1O H 0.770(3) 0.939(4) 0.172(2) 0.090(12) Uiso 1 1 d . . .
C1 C 0.6823(2) 0.7972(2) 0.11812(16) 0.0395(7) Uani 1 1 d . . .
C2 C 0.6016(2) 0.8851(3) 0.06497(18) 0.0433(7) Uani 1 1 d . . .
C3 C 0.5376(2) 0.9571(3) 0.02394(19) 0.0450(7) Uani 1 1 d . . .
C7 C 0.6291(2) 0.6905(2) 0.15614(17) 0.0400(7) Uani 1 1 d . . .
C8 C 0.5345(3) 0.6400(3) 0.1078(2) 0.0567(9) Uani 1 1 d . . .
H8 H 0.506(2) 0.672(3) 0.0499(19) 0.068(10) Uiso 1 1 d . . .
C9 C 0.4866(3) 0.5431(4) 0.1420(3) 0.0719(11) Uani 1 1 d . . .
H9 H 0.421(3) 0.515(4) 0.108(2) 0.105(14) Uiso 1 1 d . . .
C10 C 0.5333(4) 0.4962(4) 0.2257(3) 0.0715(11) Uani 1 1 d . . .
H10 H 0.496(3) 0.427(4) 0.247(2) 0.096(12) Uiso 1 1 d . . .
C11 C 0.6271(4) 0.5434(3) 0.2735(3) 0.0736(11) Uani 1 1 d . . .
H11 H 0.661(2) 0.508(3) 0.333(2) 0.077(10) Uiso 1 1 d . . .
C12 C 0.6765(3) 0.6391(3) 0.2396(2) 0.0574(9) Uani 1 1 d . . .
H12 H 0.742(2) 0.674(2) 0.2736(16) 0.046(8) Uiso 1 1 d . . .
C13 C 0.7475(2) 0.7401(2) 0.05977(17) 0.0370(7) Uani 1 1 d . . .
C14 C 0.8522(2) 0.7117(3) 0.0975(2) 0.0515(8) Uani 1 1 d . . .
H14 H 0.881(2) 0.733(2) 0.1614(18) 0.054(8) Uiso 1 1 d . . .
C15 C 0.9106(3) 0.6554(3) 0.0474(3) 0.0648(10) Uani 1 1 d . . .
H15 H 0.982(3) 0.635(3) 0.076(2) 0.090(12) Uiso 1 1 d . . .
C16 C 0.8661(3) 0.6262(3) -0.0412(3) 0.0648(10) Uani 1 1 d . . .
H16 H 0.907(2) 0.587(3) -0.078(2) 0.077(10) Uiso 1 1 d . . .
C17 C 0.7614(3) 0.6535(3) -0.0798(2) 0.0575(9) Uani 1 1 d . . .
H17 H 0.728(2) 0.638(3) -0.1458(19) 0.065(9) Uiso 1 1 d . . .
C18 C 0.7029(3) 0.7112(3) -0.02951(19) 0.0466(8) Uani 1 1 d . . .
H18 H 0.630(2) 0.735(3) -0.0561(18) 0.055(9) Uiso 1 1 d . . .
C1A C 0.7675(2) 0.2132(3) 0.19226(19) 0.0499(8) Uani 1 1 d . . .
O2A O 0.81189(16) 0.10606(17) 0.15632(12) 0.0527(6) Uani 1 1 d . . .
C3A C 0.8692(2) 0.1410(3) 0.09157(19) 0.0494(8) Uani 1 1 d . . .
C4A C 0.9171(4) 0.3455(4) 0.1741(3) 0.0701(10) Uani 1 1 d . . .
H2A H 0.996(3) 0.328(4) 0.193(2) 0.104(13) Uiso 1 1 d . . .
H4A H 0.908(3) 0.437(4) 0.167(2) 0.103(14) Uiso 1 1 d . . .
C5A C 0.8571(3) 0.3013(4) 0.2391(2) 0.0675(10) Uani 1 1 d . . .
H5B H 0.904(3) 0.250(3) 0.284(2) 0.080(12) Uiso 1 1 d . . .
H5A H 0.823(3) 0.378(4) 0.266(2) 0.103(13) Uiso 1 1 d . . .
C6A C 0.6938(3) 0.2816(4) 0.1133(3) 0.0657(10) Uani 1 1 d . . .
H6A H 0.632(3) 0.216(3) 0.082(2) 0.096(12) Uiso 1 1 d . . .
H6B H 0.662(3) 0.354(3) 0.139(2) 0.084(11) Uiso 1 1 d . . .
C7A C 0.7548(3) 0.3313(4) 0.0500(3) 0.0690(10) Uani 1 1 d . . .
H7B H 0.755(3) 0.413(3) 0.056(2) 0.070(12) Uiso 1 1 d . . .
H7A H 0.720(3) 0.292(3) -0.015(2) 0.092(12) Uiso 1 1 d . . .
C8A C 0.8678(3) 0.2848(3) 0.0827(2) 0.0571(9) Uani 1 1 d . . .
H8A H 0.910(3) 0.305(3) 0.032(2) 0.104(12) Uiso 1 1 d . . .
C9A C 0.7122(4) 0.1588(4) 0.2561(3) 0.0811(13) Uani 1 1 d . . .
H9B H 0.771(3) 0.109(3) 0.308(2) 0.084(12) Uiso 1 1 d . . .
H9A H 0.650(3) 0.107(4) 0.219(2) 0.105(14) Uiso 1 1 d . . .
H9C H 0.675(3) 0.223(4) 0.280(2) 0.106(14) Uiso 1 1 d . . .
C10A C 0.8151(5) 0.0750(4) 0.0041(3) 0.0785(12) Uani 1 1 d . . .
H10A H 0.829(3) -0.019(4) 0.015(2) 0.101(13) Uiso 1 1 d . . .
H10C H 0.848(3) 0.097(3) -0.041(2) 0.086(12) Uiso 1 1 d . . .
H10B H 0.734(4) 0.091(4) -0.015(3) 0.128(18) Uiso 1 1 d . . .
C11A C 0.9800(4) 0.0880(5) 0.1266(4) 0.0858(13) Uani 1 1 d . . .
H11C H 1.012(3) 0.126(4) 0.185(3) 0.119(17) Uiso 1 1 d . . .
H11B H 1.029(4) 0.110(5) 0.085(3) 0.150(19) Uiso 1 1 d . . .
H11A H 0.974(3) -0.007(5) 0.128(3) 0.133(18) Uiso 1 1 d . . .

loop_
_atom_site_aniso_label
_atom_site_aniso_U_11
_atom_site_aniso_U_22
_atom_site_aniso_U_33
_atom_site_aniso_U_23
_atom_site_aniso_U_13
_atom_site_aniso_U_12
O1 0.0628(14) 0.0384(12) 0.0405(11) -0.0018(10) 0.0043(10) -0.0056(10)
C1 0.0436(16) 0.0321(14) 0.0367(14) 0.0009(13) 0.0007(13) 0.0025(14)
C2 0.0477(18) 0.0350(16) 0.0468(17) 0.0019(14) 0.0124(15) 0.0050(15)
C3 0.0464(19) 0.0359(16) 0.0506(18) 0.0028(14) 0.0096(15) 0.0020(14)
C7 0.0449(18) 0.0324(15) 0.0440(16) 0.0005(13) 0.0144(14) 0.0061(14)
C8 0.051(2) 0.053(2) 0.063(2) 0.0142(18) 0.0110(18) 0.0009(17)
C9 0.052(2) 0.066(2) 0.100(3) 0.013(2) 0.025(2) -0.009(2)
C10 0.088(3) 0.047(2) 0.100(3) 0.013(2) 0.060(3) 0.004(2)
C11 0.110(3) 0.055(2) 0.059(2) 0.014(2) 0.028(2) 0.003(2)
C12 0.073(2) 0.0455(18) 0.0478(19) 0.0047(16) 0.0064(19) 0.0006(18)
C13 0.0418(18) 0.0262(14) 0.0419(16) 0.0041(12) 0.0095(14) 0.0025(12)
C14 0.0444(19) 0.0524(19) 0.055(2) 0.0005(17) 0.0095(17) 0.0061(16)
C15 0.049(2) 0.064(2) 0.086(3) 0.002(2) 0.026(2) 0.0031(19)
C16 0.072(3) 0.053(2) 0.087(3) -0.005(2) 0.051(3) -0.0061(19)
C17 0.080(3) 0.0502(19) 0.050(2) -0.0034(16) 0.031(2) -0.0094(19)
C18 0.051(2) 0.0439(17) 0.0418(18) 0.0007(15) 0.0077(16) -0.0017(16)
C1A 0.061(2) 0.0395(17) 0.0570(18) -0.0074(15) 0.0287(17) -0.0031(16)
O2A 0.0687(14) 0.0368(11) 0.0621(13) 0.0017(10) 0.0339(11) -0.0013(10)
C3A 0.053(2) 0.0503(18) 0.0493(17) 0.0032(15) 0.0204(16) -0.0024(16)
C4A 0.071(3) 0.059(2) 0.076(3) -0.005(2) 0.013(2) -0.020(2)
C5A 0.083(3) 0.054(2) 0.062(2) -0.008(2) 0.015(2) -0.010(2)
C6A 0.054(2) 0.062(2) 0.080(2) 0.002(2) 0.017(2) 0.007(2)
C7A 0.069(3) 0.060(3) 0.073(3) 0.015(2) 0.011(2) 0.007(2)
C8A 0.057(2) 0.055(2) 0.060(2) 0.0114(17) 0.0166(18) -0.0068(17)
C9A 0.109(4) 0.067(3) 0.089(3) -0.007(2) 0.065(3) -0.009(3)
C10A 0.106(4) 0.074(3) 0.066(3) -0.012(2) 0.041(3) -0.015(3)
C11A 0.071(3) 0.084(3) 0.107(4) 0.016(3) 0.031(3) 0.023(3)

loop_
_atom_type_symbol
_atom_type_description
_atom_type_scat_dispersion_real
_atom_type_scat_dispersion_imag
_atom_type_scat_source
C C 0.0033 0.0016 'International Tables Vol C Tables 4.2.6.8 and 6.1.1.4'
H H 0.0000 0.0000 'International Tables Vol C Tables 4.2.6.8 and 6.1.1.4'
N N 0.0061 0.0033 'International Tables Vol C Tables 4.2.6.8 and 6.1.1.4'
O O 0.0106 0.0060 'International Tables Vol C Tables 4.2.6.8 and 6.1.1.4'

loop_
_geom_angle_atom_site_label_1
_geom_angle_atom_site_label_2
_geom_angle_atom_site_label_3
_geom_angle
_geom_angle_site_symmetry_1
_geom_angle_site_symmetry_3
_geom_angle_publ_flag
O1 C1 C2 109.1(2) . . ?
O1 C1 C7 107.0(2) . . ?
C2 C1 C7 109.8(2) . . ?
O1 C1 C13 110.9(2) . . ?
C2 C1 C13 110.7(2) . . ?
C7 C1 C13 109.2(2) . . ?
C3 C2 C1 178.6(3) . . ?
C2 C3 C3 179.5(4) . 3_675 ?
C8 C7 C12 117.8(3) . . ?
C8 C7 C1 121.4(2) . . ?
C12 C7 C1 120.8(3) . . ?
C7 C8 C9 121.4(3) . . ?
C10 C9 C8 119.8(4) . . ?
C11 C10 C9 119.6(4) . . ?
C10 C11 C12 121.2(4) . . ?
C11 C12 C7 120.2(4) . . ?
C14 C13 C18 118.6(3) . . ?
C14 C13 C1 119.7(2) . . ?
C18 C13 C1 121.6(3) . . ?
C15 C14 C13 120.6(3) . . ?
C16 C15 C14 120.8(4) . . ?
C15 C16 C17 119.4(4) . . ?
C16 C17 C18 119.8(3) . . ?
C17 C18 C13 120.8(3) . . ?
O2A C1A C9A 106.1(3) . . ?
O2A C1A C6A 107.3(2) . . ?
C9A C1A C6A 113.2(3) . . ?
O2A C1A C5A 108.4(3) . . ?
C9A C1A C5A 112.0(3) . . ?
C6A C1A C5A 109.6(3) . . ?
C1A O2A C3A 114.0(2) . . ?
O2A C3A C10A 107.0(3) . . ?
O2A C3A C11A 106.9(3) . . ?
C10A C3A C11A 108.7(4) . . ?
O2A C3A C8A 108.5(2) . . ?
C10A C3A C8A 112.7(3) . . ?
C11A C3A C8A 112.7(3) . . ?
C5A C4A C8A 108.6(3) . . ?
C4A C5A C1A 110.5(3) . . ?
C1A C6A C7A 110.3(3) . . ?
C8A C7A C6A 108.5(3) . . ?
C7A C8A C3A 109.8(3) . . ?
C7A C8A C4A 107.7(3) . . ?
C3A C8A C4A 110.1(3) . . ?

loop_
_geom_bond_atom_site_label_1
_geom_bond_atom_site_label_2
_geom_bond_distance
_geom_bond_site_symmetry_2
_geom_bond_publ_flag
O1 C1 1.423(3) . ?
C1 C2 1.482(4) . ?
C1 C7 1.531(4) . ?
C1 C13 1.535(4) . ?
C2 C3 1.185(3) . ?
C3 C3 1.399(6) 3_675 ?
C7 C8 1.377(4) . ?
C7 C12 1.385(4) . ?
C8 C9 1.383(5) . ?
C9 C10 1.369(5) . ?
C10 C11 1.353(5) . ?
C11 C12 1.383(5) . ?
C13 C14 1.379(4) . ?
C13 C18 1.383(4) . ?
C14 C15 1.373(4) . ?
C15 C16 1.372(5) . ?
C16 C17 1.379(5) . ?
C17 C18 1.382(4) . ?
C1A O2A 1.455(3) . ?
C1A C9A 1.498(4) . ?
C1A C6A 1.521(4) . ?
C1A C5A 1.525(4) . ?
O2A C3A 1.462(3) . ?
C3A C10A 1.519(5) . ?
C3A C11A 1.522(5) . ?
C3A C8A 1.525(4) . ?
C4A C5A 1.518(5) . ?
C4A C8A 1.529(5) . ?
C6A C7A 1.526(5) . ?
C7A C8A 1.521(5) . ?
